data_7021589
loop_
_publ_author_name
'Domeshek, Elena'
'Batrice, Rami J.'
'Aharonovich, Sinai'
'Tumanskii, Boris'
'Botoshansky, Mark'
'Eisen, Moris S.'

_publ_section_title
;
 Organoactinides in the polymerization of ethylene: is TIBA a better
 cocatalyst than MAO?
;
_journal_issue 25
_journal_name_full 'Dalton transactions (Cambridge, England : 2003)'
_journal_page_first 9069
_journal_page_last 9078
_journal_paper_doi 10.1039/c3dt00032j
_journal_volume 42
_journal_year 2013
_chemical_formula_sum 'C30 H60 Cl3 Li N8 Si4 U'
_chemical_formula_weight 996.54
_chemical_name_common 'Moris-205 (Elena)'
_chemical_name_systematic
;
?
;
_space_group_IT_number 14
_symmetry_cell_setting monoclinic
_symmetry_space_group_name_Hall '-P 2ybc'
_symmetry_space_group_name_H-M 'P 1 21/c 1'
_atom_sites_solution_hydrogens geom
_atom_sites_solution_primary direct
_atom_sites_solution_secondary difmap
_audit_creation_method SHELXL-97
_cell_angle_alpha 90.00
_cell_angle_beta 104.66(3)
_cell_angle_gamma 90.00
_cell_formula_units_Z 4
_cell_length_a 10.668(2)
_cell_length_b 22.405(4)
_cell_length_c 20.083(4)
_cell_measurement_reflns_used 34349
_cell_measurement_temperature 240(1)
_cell_measurement_theta_max 25.02
_cell_measurement_theta_min 1.39
_cell_volume 4643.9(16)
_computing_cell_refinement 'DENZO HKL2000 (Otwinowski & Minor 1997)'
_computing_data_collection 'Collect (Nonius, 2006)'
_computing_data_reduction 'DENZO HKL2000 (Otwinowski & Minor 1997)'
_computing_molecular_graphics 'TEXSAN (MSC, 1999)'
_computing_structure_refinement 'SHELXL-97 (Sheldrick, 1997)'
_computing_structure_solution 'SHELXS-97 (Sheldrick, 1997)'
_diffrn_ambient_temperature 240(1)
_diffrn_measured_fraction_theta_full 0.996
_diffrn_measured_fraction_theta_max 0.996
_diffrn_measurement_device_type 'Nonius KappaCCD'
_diffrn_measurement_method 'phi- and omega-scans'
_diffrn_radiation_monochromator graphite
_diffrn_radiation_source 'fine-focus sealed tube'
_diffrn_radiation_type MoK\a
_diffrn_radiation_wavelength 0.71073
_diffrn_reflns_av_R_equivalents 0.0979
_diffrn_reflns_av_sigmaI/netI 0.0791
_diffrn_reflns_limit_h_max 12
_diffrn_reflns_limit_h_min -12
_diffrn_reflns_limit_k_max 26
_diffrn_reflns_limit_k_min -26
_diffrn_reflns_limit_l_max 23
_diffrn_reflns_limit_l_min -23
_diffrn_reflns_number 33789
_diffrn_reflns_theta_full 25.02
_diffrn_reflns_theta_max 25.02
_diffrn_reflns_theta_min 1.39
_diffrn_standards_number 0
_exptl_absorpt_coefficient_mu 3.800
_exptl_absorpt_correction_T_max 0.69802
_exptl_absorpt_correction_T_min 0.51210
_exptl_absorpt_correction_type analytical
_exptl_absorpt_process_details
;
'PLATON (Spek, A.L. 1995)'
;
_exptl_crystal_colour green
_exptl_crystal_density_diffrn 1.425
_exptl_crystal_density_method 'not measured'
_exptl_crystal_description cube
_exptl_crystal_F_000 1992
_exptl_crystal_size_max 0.18
_exptl_crystal_size_mid 0.17
_exptl_crystal_size_min 0.11
_refine_diff_density_max 0.570
_refine_diff_density_min -1.008
_refine_diff_density_rms 0.108
_refine_ls_extinction_method none
_refine_ls_goodness_of_fit_ref 0.892
_refine_ls_hydrogen_treatment constr
_refine_ls_matrix_type full
_refine_ls_number_parameters 424
_refine_ls_number_reflns 8175
_refine_ls_number_restraints 0
_refine_ls_restrained_S_all 0.892
_refine_ls_R_factor_all 0.0746
_refine_ls_R_factor_gt 0.0401
_refine_ls_shift/su_max 0.001
_refine_ls_shift/su_mean 0.000
_refine_ls_structure_factor_coef Fsqd
_refine_ls_weighting_details 'calc w=1/[\s^2^(Fo^2^)+(0.0371P)^2^+0.0000P] where P=(Fo^2^+2Fc^2^)/3'
_refine_ls_weighting_scheme calc
_refine_ls_wR_factor_gt 0.0736
_refine_ls_wR_factor_ref 0.0802
_reflns_number_gt 5756
_reflns_number_total 8175
_reflns_threshold_expression >2sigma(I)
_cod_data_source_file c3dt00032j.txt
_cod_data_source_block Moris-205
_cod_depositor_comments
;
The following automatic conversions were performed:

'_symmetry_cell_setting' value 'Monoclinic' changed to 'monoclinic'
according to /home/saulius/struct/CIF-dictionaries/cif_core.dic
dictionary named 'cif_core.dic' version 2.4.2 from 2011-04-26.

Automatic conversion script
Id: cif_fix_values 1891 2012-01-12 08:04:46Z andrius 
;
_cod_original_cell_volume 4643.9(15)
_cod_original_sg_symbol_H-M 'P 21/c'
_cod_database_code 7021589

loop_
_symmetry_equiv_pos_as_xyz
'x, y, z'
'-x, y+1/2, -z+1/2'
'-x, -y, -z'
'x, -y-1/2, z-1/2'

loop_
_atom_site_label
_atom_site_type_symbol
_atom_site_fract_x
_atom_site_fract_y
_atom_site_fract_z
_atom_site_U_iso_or_equiv
_atom_site_adp_type
_atom_site_occupancy
_atom_site_symmetry_multiplicity
_atom_site_calc_flag
_atom_site_refinement_flags
U1 U 0.848800(18) 0.398145(9) 0.233070(11) 0.02792(7) Uani 1 1 d .
Si1 Si 0.56627(16) 0.32480(8) 0.09129(10) 0.0461(5) Uani 1 1 d .
Si2 Si 0.65213(17) 0.53936(8) 0.23197(10) 0.0489(5) Uani 1 1 d .
Si3 Si 0.69276(17) 0.29819(9) 0.34609(10) 0.0484(5) Uani 1 1 d .
Si4 Si 1.03648(16) 0.26704(9) 0.17892(10) 0.0471(5) Uani 1 1 d .
Cl1 Cl 0.88756(14) 0.45527(8) 0.12530(9) 0.0534(5) Uani 1 1 d .
Cl2 Cl 0.88988(14) 0.43710(8) 0.36785(8) 0.0467(4) Uani 1 1 d .
Cl3 Cl 1.11569(13) 0.41671(8) 0.27405(8) 0.0516(5) Uani 1 1 d .
N1 N 0.6382(4) 0.3768(2) 0.1544(2) 0.0315(11) Uani 1 1 d .
N2 N 0.6693(4) 0.4636(2) 0.2159(2) 0.0322(11) Uani 1 1 d .
N3 N 0.4476(4) 0.4659(2) 0.0643(3) 0.0478(14) Uani 1 1 d .
N4 N 0.7876(4) 0.3120(2) 0.2881(2) 0.0345(12) Uani 1 1 d .
N5 N 0.9230(4) 0.2991(2) 0.2184(2) 0.0337(11) Uani 1 1 d .
N6 N 1.0175(6) 0.2245(3) 0.3607(3) 0.0765(19) Uani 1 1 d .
N7 N 1.2315(5) 0.3811(3) 0.4620(3) 0.0576(16) Uani 1 1 d .
N8 N 1.2182(5) 0.5071(3) 0.4298(3) 0.0605(16) Uani 1 1 d .
C1 C 0.5924(5) 0.4285(3) 0.1675(3) 0.0327(14) Uani 1 1 d .
C2 C 0.4591(5) 0.4498(3) 0.1296(3) 0.0341(14) Uani 1 1 d .
C3 C 0.3592(5) 0.4518(3) 0.1619(3) 0.0397(15) Uani 1 1 d .
H3 H 0.3722 0.4407 0.2078 0.048 Uiso 1 1 calc R
C4 C 0.2399(5) 0.4707(3) 0.1238(4) 0.0525(19) Uani 1 1 d .
H4 H 0.1694 0.4714 0.1431 0.063 Uiso 1 1 calc R
C5 C 0.2261(6) 0.4887(3) 0.0568(4) 0.058(2) Uani 1 1 d .
H5 H 0.1468 0.5026 0.0306 0.070 Uiso 1 1 calc R
C6 C 0.3309(6) 0.4858(3) 0.0294(3) 0.0564(19) Uani 1 1 d .
H6 H 0.3207 0.4983 -0.0158 0.068 Uiso 1 1 calc R
C7 C 0.3870(6) 0.3213(4) 0.0721(5) 0.097(3) Uani 1 1 d .
H7A H 0.3512 0.3593 0.0553 0.145 Uiso 1 1 calc R
H7B H 0.3615 0.3114 0.1133 0.145 Uiso 1 1 calc R
H7C H 0.3556 0.2913 0.0378 0.145 Uiso 1 1 calc R
C8 C 0.6203(8) 0.3411(4) 0.0122(4) 0.090(3) Uani 1 1 d .
H8A H 0.5907 0.3801 -0.0046 0.135 Uiso 1 1 calc R
H8B H 0.5850 0.3119 -0.0224 0.135 Uiso 1 1 calc R
H8C H 0.7132 0.3399 0.0227 0.135 Uiso 1 1 calc R
C9 C 0.6230(7) 0.2490(3) 0.1223(4) 0.078(3) Uani 1 1 d .
H9A H 0.7158 0.2475 0.1323 0.118 Uiso 1 1 calc R
H9B H 0.5867 0.2202 0.0874 0.118 Uiso 1 1 calc R
H9C H 0.5958 0.2401 0.1633 0.118 Uiso 1 1 calc R
C10 C 0.5832(9) 0.5833(3) 0.1532(4) 0.093(3) Uani 1 1 d .
H10A H 0.6357 0.5780 0.1212 0.139 Uiso 1 1 calc R
H10B H 0.5816 0.6248 0.1649 0.139 Uiso 1 1 calc R
H10C H 0.4966 0.5699 0.1326 0.139 Uiso 1 1 calc R
C11 C 0.8169(7) 0.5685(3) 0.2702(5) 0.091(3) Uani 1 1 d .
H11A H 0.8556 0.5465 0.3113 0.136 Uiso 1 1 calc R
H11B H 0.8117 0.6099 0.2814 0.136 Uiso 1 1 calc R
H11C H 0.8688 0.5642 0.2379 0.136 Uiso 1 1 calc R
C12 C 0.5545(8) 0.5493(4) 0.2964(5) 0.103(3) Uani 1 1 d .
H12A H 0.5923 0.5264 0.3369 0.155 Uiso 1 1 calc R
H12B H 0.4674 0.5360 0.2770 0.155 Uiso 1 1 calc R
H12C H 0.5535 0.5908 0.3084 0.155 Uiso 1 1 calc R
C13 C 0.8751(5) 0.2786(3) 0.2686(3) 0.0391(15) Uani 1 1 d .
C14 C 0.9198(6) 0.2200(3) 0.3052(3) 0.0458(16) Uani 1 1 d .
C15 C 0.8620(8) 0.1666(3) 0.2826(4) 0.075(2) Uani 1 1 d .
H15 H 0.7943 0.1650 0.2431 0.090 Uiso 1 1 calc R
C16 C 0.9054(11) 0.1153(4) 0.3191(6) 0.107(4) Uani 1 1 d .
H16 H 0.8679 0.0784 0.3051 0.128 Uiso 1 1 calc R
C17 C 1.0060(11) 0.1208(5) 0.3769(6) 0.109(4) Uani 1 1 d .
H17 H 1.0377 0.0872 0.4029 0.131 Uiso 1 1 calc R
C18 C 1.0586(9) 0.1742(5) 0.3959(5) 0.100(3) Uani 1 1 d .
H18 H 1.1267 0.1767 0.4352 0.120 Uiso 1 1 calc R
C19 C 0.7903(7) 0.2908(4) 0.4362(4) 0.075(2) Uani 1 1 d .
H19A H 0.8427 0.3259 0.4490 0.113 Uiso 1 1 calc R
H19B H 0.8453 0.2564 0.4402 0.113 Uiso 1 1 calc R
H19C H 0.7336 0.2864 0.4661 0.113 Uiso 1 1 calc R
C20 C 0.5815(7) 0.3626(4) 0.3383(4) 0.087(3) Uani 1 1 d .
H20A H 0.5310 0.3660 0.2916 0.130 Uiso 1 1 calc R
H20B H 0.6309 0.3984 0.3513 0.130 Uiso 1 1 calc R
H20C H 0.5249 0.3568 0.3681 0.130 Uiso 1 1 calc R
C21 C 0.5910(7) 0.2307(4) 0.3219(4) 0.092(3) Uani 1 1 d .
H21A H 0.5399 0.2345 0.2753 0.138 Uiso 1 1 calc R
H21B H 0.5346 0.2265 0.3521 0.138 Uiso 1 1 calc R
H21C H 0.6456 0.1961 0.3258 0.138 Uiso 1 1 calc R
C22 C 0.9777(7) 0.1935(3) 0.1396(4) 0.073(2) Uani 1 1 d .
H22A H 0.9690 0.1662 0.1750 0.110 Uiso 1 1 calc R
H22B H 1.0387 0.1778 0.1163 0.110 Uiso 1 1 calc R
H22C H 0.8951 0.1986 0.1073 0.110 Uiso 1 1 calc R
C23 C 1.0499(7) 0.3174(3) 0.1080(4) 0.071(2) Uani 1 1 d .
H23A H 0.9661 0.3224 0.0768 0.107 Uiso 1 1 calc R
H23B H 1.1083 0.3003 0.0838 0.107 Uiso 1 1 calc R
H23C H 1.0824 0.3555 0.1266 0.107 Uiso 1 1 calc R
C24 C 1.1970(6) 0.2563(4) 0.2397(4) 0.082(3) Uani 1 1 d .
H24A H 1.1888 0.2296 0.2758 0.123 Uiso 1 1 calc R
H24B H 1.2297 0.2941 0.2591 0.123 Uiso 1 1 calc R
H24C H 1.2559 0.2395 0.2156 0.123 Uiso 1 1 calc R
C25 C 1.3354(9) 0.4209(5) 0.4925(5) 0.116(4) Uani 1 1 d .
H25A H 1.3742 0.4074 0.5391 0.139 Uiso 1 1 calc R
H25B H 1.4011 0.4178 0.4669 0.139 Uiso 1 1 calc R
C26 C 1.3019(9) 0.4804(5) 0.4950(5) 0.127(5) Uani 1 1 d .
H26A H 1.3812 0.5035 0.5083 0.152 Uiso 1 1 calc R
H26B H 1.2571 0.4850 0.5311 0.152 Uiso 1 1 calc R
C27 C 1.1645(8) 0.3546(4) 0.5085(5) 0.106(4) Uani 1 1 d .
H27A H 1.0967 0.3291 0.4832 0.159 Uiso 1 1 calc R
H27B H 1.1278 0.3855 0.5308 0.159 Uiso 1 1 calc R
H27C H 1.2244 0.3315 0.5425 0.159 Uiso 1 1 calc R
C28 C 1.2897(8) 0.3316(5) 0.4311(5) 0.110(4) Uani 1 1 d .
H28A H 1.2231 0.3039 0.4095 0.165 Uiso 1 1 calc R
H28B H 1.3531 0.3115 0.4664 0.165 Uiso 1 1 calc R
H28C H 1.3304 0.3473 0.3973 0.165 Uiso 1 1 calc R
C29 C 1.1391(8) 0.5521(4) 0.4506(5) 0.097(3) Uani 1 1 d .
H29A H 1.0930 0.5347 0.4811 0.145 Uiso 1 1 calc R
H29B H 1.0782 0.5676 0.4106 0.145 Uiso 1 1 calc R
H29C H 1.1933 0.5839 0.4737 0.145 Uiso 1 1 calc R
C30 C 1.2887(10) 0.5325(5) 0.3853(6) 0.154(6) Uani 1 1 d .
H30A H 1.3416 0.5023 0.3721 0.232 Uiso 1 1 calc R
H30B H 1.3429 0.5641 0.4089 0.232 Uiso 1 1 calc R
H30C H 1.2292 0.5481 0.3450 0.232 Uiso 1 1 calc R
Li1 Li 1.1135(9) 0.4338(5) 0.3858(5) 0.047(3) Uani 1 1 d .

loop_
_atom_site_aniso_label
_atom_site_aniso_U_11
_atom_site_aniso_U_22
_atom_site_aniso_U_33
_atom_site_aniso_U_23
_atom_site_aniso_U_13
_atom_site_aniso_U_12
U1 0.02693(11) 0.02746(12) 0.02866(12) 0.00226(12) 0.00575(7) 0.00047(10)
Si1 0.0429(9) 0.0433(12) 0.0452(12) -0.0140(9) -0.0019(8) 0.0029(8)
Si2 0.0533(11) 0.0365(11) 0.0530(12) -0.0096(10) 0.0061(9) 0.0068(8)
Si3 0.0513(10) 0.0527(13) 0.0460(12) 0.0065(10) 0.0211(9) -0.0105(9)
Si4 0.0457(10) 0.0459(12) 0.0519(13) -0.0024(10) 0.0163(9) 0.0112(8)
Cl1 0.0418(8) 0.0694(12) 0.0495(11) 0.0271(9) 0.0125(7) 0.0032(8)
Cl2 0.0433(8) 0.0591(12) 0.0390(10) -0.0111(8) 0.0126(7) -0.0068(8)
Cl3 0.0337(8) 0.0818(14) 0.0385(10) -0.0085(9) 0.0077(7) -0.0062(7)
N1 0.027(2) 0.029(3) 0.037(3) -0.002(2) 0.004(2) 0.003(2)
N2 0.027(2) 0.029(3) 0.039(3) -0.003(2) 0.005(2) -0.001(2)
N3 0.041(3) 0.061(4) 0.041(3) 0.010(3) 0.011(2) 0.006(3)
N4 0.034(3) 0.032(3) 0.039(3) 0.008(2) 0.013(2) -0.001(2)
N5 0.038(3) 0.027(3) 0.036(3) 0.011(2) 0.008(2) 0.003(2)
N6 0.092(5) 0.060(5) 0.066(5) 0.013(4) 0.000(4) 0.014(4)
N7 0.052(3) 0.070(5) 0.049(4) 0.010(3) 0.008(3) -0.003(3)
N8 0.055(3) 0.064(4) 0.061(4) -0.009(3) 0.012(3) -0.010(3)
C1 0.030(3) 0.041(4) 0.029(4) 0.008(3) 0.012(3) -0.005(3)
C2 0.025(3) 0.039(4) 0.037(4) -0.001(3) 0.007(2) 0.001(2)
C3 0.035(3) 0.042(4) 0.047(4) 0.000(3) 0.021(3) -0.001(3)
C4 0.030(3) 0.053(5) 0.079(6) -0.005(4) 0.023(3) 0.000(3)
C5 0.035(4) 0.070(5) 0.061(5) 0.006(4) -0.004(3) 0.016(3)
C6 0.050(4) 0.074(5) 0.040(4) 0.013(4) 0.002(3) 0.013(4)
C7 0.047(4) 0.072(6) 0.152(9) -0.052(6) -0.012(5) -0.010(4)
C8 0.151(8) 0.072(6) 0.049(5) -0.016(5) 0.029(5) 0.007(6)
C9 0.088(5) 0.043(5) 0.082(6) -0.010(4) -0.020(4) -0.003(4)
C10 0.142(8) 0.041(5) 0.079(7) 0.000(4) -0.004(6) 0.022(5)
C11 0.093(6) 0.038(5) 0.126(8) -0.007(5) -0.001(5) -0.011(4)
C12 0.123(7) 0.092(8) 0.109(8) -0.058(6) 0.057(6) -0.003(6)
C13 0.038(3) 0.037(4) 0.039(4) -0.001(3) 0.003(3) -0.009(3)
C14 0.059(4) 0.032(4) 0.047(4) 0.010(3) 0.015(3) 0.005(3)
C15 0.106(6) 0.040(5) 0.073(6) 0.016(4) 0.014(5) -0.012(4)
C16 0.155(10) 0.028(6) 0.140(11) 0.018(6) 0.039(8) -0.009(5)
C17 0.145(10) 0.075(8) 0.107(9) 0.050(7) 0.031(8) 0.047(7)
C18 0.125(8) 0.073(7) 0.081(7) 0.021(6) -0.013(6) 0.039(6)
C19 0.079(5) 0.094(7) 0.056(5) 0.018(5) 0.024(4) -0.009(5)
C20 0.066(5) 0.113(7) 0.101(7) 0.043(6) 0.056(5) 0.013(5)
C21 0.106(6) 0.101(7) 0.078(7) -0.010(5) 0.039(5) -0.060(6)
C22 0.090(5) 0.054(5) 0.082(6) -0.019(5) 0.033(5) 0.011(4)
C23 0.090(5) 0.056(5) 0.085(6) 0.003(4) 0.055(5) 0.011(4)
C24 0.061(5) 0.109(7) 0.070(6) -0.017(5) 0.005(4) 0.021(5)
C25 0.100(7) 0.111(9) 0.104(9) 0.001(7) -0.036(6) -0.017(7)
C26 0.086(6) 0.125(10) 0.123(10) -0.057(8) -0.059(6) 0.032(6)
C27 0.092(6) 0.137(9) 0.103(8) 0.069(7) 0.052(6) 0.025(6)
C28 0.096(7) 0.143(10) 0.090(8) 0.019(7) 0.023(6) 0.037(7)
C29 0.121(7) 0.068(7) 0.097(8) -0.027(6) 0.018(6) 0.003(6)
C30 0.178(11) 0.177(12) 0.142(11) -0.064(9) 0.104(9) -0.117(10)
Li1 0.046(6) 0.056(7) 0.036(7) -0.005(6) 0.006(5) -0.005(5)

loop_
_atom_type_symbol
_atom_type_description
_atom_type_scat_dispersion_real
_atom_type_scat_dispersion_imag
_atom_type_scat_source
U U -9.6767 9.6646 'International Tables Vol C Tables 4.2.6.8 and 6.1.1.4'
Cl Cl 0.1484 0.1585 'International Tables Vol C Tables 4.2.6.8 and 6.1.1.4'
Si Si 0.0817 0.0704 'International Tables Vol C Tables 4.2.6.8 and 6.1.1.4'
N N 0.0061 0.0033 'International Tables Vol C Tables 4.2.6.8 and 6.1.1.4'
C C 0.0033 0.0016 'International Tables Vol C Tables 4.2.6.8 and 6.1.1.4'
H H 0.0000 0.0000 'International Tables Vol C Tables 4.2.6.8 and 6.1.1.4'
Li Li -0.0003 0.0001 'International Tables Vol C Tables 4.2.6.8 and 6.1.1.4'

loop_
_geom_angle_atom_site_label_1
_geom_angle_atom_site_label_2
_geom_angle_atom_site_label_3
_geom_angle
N2 U1 N4 105.17(15)
N2 U1 N5 146.62(15)
N4 U1 N5 56.51(15)
N2 U1 N1 56.63(15)
N4 U1 N1 80.04(15)
N5 U1 N1 90.98(15)
N2 U1 Cl1 82.45(12)
N4 U1 Cl1 152.61(12)
N5 U1 Cl1 102.90(12)
N1 U1 Cl1 82.76(11)
N2 U1 C13 131.50(15)
N4 U1 C13 28.70(15)
N5 U1 C13 28.55(15)
N1 U1 C13 89.63(16)
Cl1 U1 C13 130.94(13)
N2 U1 Cl2 82.50(12)
N4 U1 Cl2 78.30(12)
N5 U1 Cl2 115.82(12)
N1 U1 Cl2 125.82(11)
Cl1 U1 Cl2 129.07(6)
C13 U1 Cl2 94.13(13)
N2 U1 Cl3 132.74(11)
N4 U1 Cl3 111.18(11)
N5 U1 Cl3 80.23(11)
N1 U1 Cl3 157.36(11)
Cl1 U1 Cl3 79.00(5)
C13 U1 Cl3 92.24(12)
Cl2 U1 Cl3 76.55(5)
N2 U1 C1 28.83(16)
N4 U1 C1 93.69(15)
N5 U1 C1 118.65(16)
N1 U1 C1 27.84(15)
Cl1 U1 C1 80.44(11)
C13 U1 C1 112.25(16)
Cl2 U1 C1 106.07(13)
Cl3 U1 C1 154.83(12)
N2 U1 Li1 114.0(2)
N4 U1 Li1 91.8(2)
N5 U1 Li1 95.5(2)
N1 U1 Li1 164.52(19)
Cl1 U1 Li1 109.33(17)
C13 U1 Li1 89.4(2)
Cl2 U1 Li1 38.91(16)
Cl3 U1 Li1 38.12(16)
C1 U1 Li1 142.0(2)
N1 Si1 C8 108.3(3)
N1 Si1 C9 108.7(3)
C8 Si1 C9 108.8(4)
N1 Si1 C7 114.8(3)
C8 Si1 C7 110.9(4)
C9 Si1 C7 105.2(4)
N2 Si2 C11 106.7(3)
N2 Si2 C10 113.4(3)
C11 Si2 C10 107.3(4)
N2 Si2 C12 110.3(3)
C11 Si2 C12 107.9(4)
C10 Si2 C12 111.0(4)
N4 Si3 C20 105.8(3)
N4 Si3 C19 112.9(3)
C20 Si3 C19 110.0(4)
N4 Si3 C21 111.6(3)
C20 Si3 C21 107.1(4)
C19 Si3 C21 109.3(4)
N5 Si4 C23 107.1(3)
N5 Si4 C24 112.6(3)
C23 Si4 C24 110.4(4)
N5 Si4 C22 110.8(3)
C23 Si4 C22 107.2(4)
C24 Si4 C22 108.6(4)
Li1 Cl2 U1 92.5(3)
Li1 Cl3 U1 93.0(2)
C1 N1 Si1 128.1(4)
C1 N1 U1 91.4(3)
Si1 N1 U1 139.6(2)
C1 N2 Si2 128.7(4)
C1 N2 U1 93.8(3)
Si2 N2 U1 134.0(2)
C2 N3 C6 116.4(5)
C13 N4 Si3 131.4(4)
C13 N4 U1 91.4(3)
Si3 N4 U1 136.0(3)
C13 N5 Si4 130.1(4)
C13 N5 U1 91.4(4)
Si4 N5 U1 135.9(2)
C14 N6 C18 117.4(7)
C25 N7 C27 115.8(8)
C25 N7 C28 106.5(7)
C27 N7 C28 107.0(7)
C25 N7 Li1 102.7(6)
C27 N7 Li1 113.8(5)
C28 N7 Li1 110.9(6)
C30 N8 C29 110.1(8)
C30 N8 C26 114.3(8)
C29 N8 C26 106.8(7)
C30 N8 Li1 111.4(6)
C29 N8 Li1 112.9(5)
C26 N8 Li1 101.1(6)
N1 C1 N2 118.0(5)
N1 C1 C2 122.0(5)
N2 C1 C2 120.0(5)
N1 C1 U1 60.7(3)
N2 C1 U1 57.4(3)
C2 C1 U1 174.7(4)
N3 C2 C3 124.3(5)
N3 C2 C1 114.9(5)
C3 C2 C1 120.9(5)
C4 C3 C2 117.6(6)
C4 C3 H3 121.2
C2 C3 H3 121.2
C3 C4 C5 119.3(5)
C3 C4 H4 120.4
C5 C4 H4 120.4
C6 C5 C4 118.9(6)
C6 C5 H5 120.5
C4 C5 H5 120.5
N3 C6 C5 123.5(6)
N3 C6 H6 118.3
C5 C6 H6 118.3
Si1 C7 H7A 109.5
Si1 C7 H7B 109.5
H7A C7 H7B 109.5
Si1 C7 H7C 109.5
H7A C7 H7C 109.5
H7B C7 H7C 109.5
Si1 C8 H8A 109.5
Si1 C8 H8B 109.5
H8A C8 H8B 109.5
Si1 C8 H8C 109.5
H8A C8 H8C 109.5
H8B C8 H8C 109.5
Si1 C9 H9A 109.5
Si1 C9 H9B 109.5
H9A C9 H9B 109.5
Si1 C9 H9C 109.5
H9A C9 H9C 109.5
H9B C9 H9C 109.5
Si2 C10 H10A 109.5
Si2 C10 H10B 109.5
H10A C10 H10B 109.5
Si2 C10 H10C 109.5
H10A C10 H10C 109.5
H10B C10 H10C 109.5
Si2 C11 H11A 109.5
Si2 C11 H11B 109.5
H11A C11 H11B 109.5
Si2 C11 H11C 109.5
H11A C11 H11C 109.5
H11B C11 H11C 109.5
Si2 C12 H12A 109.5
Si2 C12 H12B 109.5
H12A C12 H12B 109.5
Si2 C12 H12C 109.5
H12A C12 H12C 109.5
H12B C12 H12C 109.5
N4 C13 N5 117.6(5)
N4 C13 C14 120.1(5)
N5 C13 C14 122.2(5)
N4 C13 U1 59.9(3)
N5 C13 U1 60.0(3)
C14 C13 U1 163.5(4)
N6 C14 C15 122.6(7)
N6 C14 C13 115.1(6)
C15 C14 C13 122.3(6)
C14 C15 C16 119.4(8)
C14 C15 H15 120.3
C16 C15 H15 120.3
C17 C16 C15 117.4(9)
C17 C16 H16 121.3
C15 C16 H16 121.3
C18 C17 C16 120.2(9)
C18 C17 H17 119.9
C16 C17 H17 119.9
C17 C18 N6 123.0(9)
C17 C18 H18 118.5
N6 C18 H18 118.5
Si3 C19 H19A 109.5
Si3 C19 H19B 109.5
H19A C19 H19B 109.5
Si3 C19 H19C 109.5
H19A C19 H19C 109.5
H19B C19 H19C 109.5
Si3 C20 H20A 109.5
Si3 C20 H20B 109.5
H20A C20 H20B 109.5
Si3 C20 H20C 109.5
H20A C20 H20C 109.5
H20B C20 H20C 109.5
Si3 C21 H21A 109.5
Si3 C21 H21B 109.5
H21A C21 H21B 109.5
Si3 C21 H21C 109.5
H21A C21 H21C 109.5
H21B C21 H21C 109.5
Si4 C22 H22A 109.5
Si4 C22 H22B 109.5
H22A C22 H22B 109.5
Si4 C22 H22C 109.5
H22A C22 H22C 109.5
H22B C22 H22C 109.5
Si4 C23 H23A 109.5
Si4 C23 H23B 109.5
H23A C23 H23B 109.5
Si4 C23 H23C 109.5
H23A C23 H23C 109.5
H23B C23 H23C 109.5
Si4 C24 H24A 109.5
Si4 C24 H24B 109.5
H24A C24 H24B 109.5
Si4 C24 H24C 109.5
H24A C24 H24C 109.5
H24B C24 H24C 109.5
C26 C25 N7 115.8(9)
C26 C25 Li1 75.5(6)
N7 C25 Li1 47.1(4)
C26 C25 H25A 108.3
N7 C25 H25A 108.3
Li1 C25 H25A 148.1
C26 C25 H25B 108.3
N7 C25 H25B 108.3
Li1 C25 H25B 100.9
H25A C25 H25B 107.4
C25 C26 N8 116.9(8)
C25 C26 Li1 75.6(6)
N8 C26 Li1 46.6(4)
C25 C26 H26A 108.1
N8 C26 H26A 108.1
Li1 C26 H26A 145.6
C25 C26 H26B 108.1
N8 C26 H26B 108.1
Li1 C26 H26B 103.6
H26A C26 H26B 107.3
N7 C27 H27A 109.5
N7 C27 H27B 109.5
H27A C27 H27B 109.5
N7 C27 H27C 109.5
H27A C27 H27C 109.5
H27B C27 H27C 109.5
N7 C28 H28A 109.5
N7 C28 H28B 109.5
H28A C28 H28B 109.5
N7 C28 H28C 109.5
H28A C28 H28C 109.5
H28B C28 H28C 109.5
N8 C29 H29A 109.5
N8 C29 H29B 109.5
H29A C29 H29B 109.5
N8 C29 H29C 109.5
H29A C29 H29C 109.5
H29B C29 H29C 109.5
N8 C30 H30A 109.5
N8 C30 H30B 109.5
H30A C30 H30B 109.5
N8 C30 H30C 109.5
H30A C30 H30C 109.5
H30B C30 H30C 109.5
N8 Li1 N7 88.6(5)
N8 Li1 Cl3 114.7(5)
N7 Li1 Cl3 118.1(5)
N8 Li1 Cl2 117.8(5)
N7 Li1 Cl2 122.5(5)
Cl3 Li1 Cl2 96.8(4)
N8 Li1 C25 59.2(4)
N7 Li1 C25 30.2(3)
Cl3 Li1 C25 121.5(5)
Cl2 Li1 C25 139.9(5)
N8 Li1 C26 32.2(3)
N7 Li1 C26 56.7(4)
Cl3 Li1 C26 130.9(5)
Cl2 Li1 C26 128.4(5)
C25 Li1 C26 28.9(3)
N8 Li1 U1 138.4(5)
N7 Li1 U1 132.8(5)
Cl3 Li1 U1 48.91(19)
Cl2 Li1 U1 48.56(19)
C25 Li1 U1 160.3(5)
C26 Li1 U1 170.4(5)

loop_
_geom_bond_atom_site_label_1
_geom_bond_atom_site_label_2
_geom_bond_distance
U1 N2 2.367(4)
U1 N4 2.395(4)
U1 N5 2.399(5)
U1 N1 2.445(4)
U1 Cl1 2.6356(16)
U1 C13 2.768(6)
U1 Cl2 2.7713(16)
U1 Cl3 2.7876(15)
U1 C1 2.803(5)
U1 Li1 3.693(10)
Si1 N1 1.748(5)
Si1 C8 1.858(8)
Si1 C9 1.857(7)
Si1 C7 1.855(6)
Si2 N2 1.746(5)
Si2 C11 1.850(7)
Si2 C10 1.851(8)
Si2 C12 1.869(8)
Si3 N4 1.753(4)
Si3 C20 1.850(8)
Si3 C19 1.853(7)
Si3 C21 1.854(7)
Si4 N5 1.760(5)
Si4 C23 1.850(7)
Si4 C24 1.850(7)
Si4 C22 1.866(7)
Cl2 Li1 2.322(10)
Cl3 Li1 2.283(11)
N1 C1 1.310(7)
N2 C1 1.355(7)
N3 C2 1.336(7)
N3 C6 1.341(7)
N4 C13 1.330(7)
N5 C13 1.323(7)
N6 C14 1.323(8)
N6 C18 1.343(10)
N7 C25 1.433(10)
N7 C27 1.441(8)
N7 C28 1.481(10)
N7 Li1 2.084(12)
N8 C30 1.424(10)
N8 C29 1.441(9)
N8 C26 1.509(11)
N8 Li1 2.055(12)
C1 C2 1.511(7)
C2 C3 1.381(7)
C3 C4 1.376(8)
C3 H3 0.9300
C4 C5 1.376(9)
C4 H4 0.9300
C5 C6 1.367(8)
C5 H5 0.9300
C6 H6 0.9300
C7 H7A 0.9600
C7 H7B 0.9600
C7 H7C 0.9600
C8 H8A 0.9600
C8 H8B 0.9600
C8 H8C 0.9600
C9 H9A 0.9600
C9 H9B 0.9600
C9 H9C 0.9600
C10 H10A 0.9600
C10 H10B 0.9600
C10 H10C 0.9600
C11 H11A 0.9600
C11 H11B 0.9600
C11 H11C 0.9600
C12 H12A 0.9600
C12 H12B 0.9600
C12 H12C 0.9600
C13 C14 1.521(8)
C14 C15 1.370(9)
C15 C16 1.378(11)
C15 H15 0.9300
C16 C17 1.373(13)
C16 H16 0.9300
C17 C18 1.336(13)
C17 H17 0.9300
C18 H18 0.9300
C19 H19A 0.9600
C19 H19B 0.9600
C19 H19C 0.9600
C20 H20A 0.9600
C20 H20B 0.9600
C20 H20C 0.9600
C21 H21A 0.9600
C21 H21B 0.9600
C21 H21C 0.9600
C22 H22A 0.9600
C22 H22B 0.9600
C22 H22C 0.9600
C23 H23A 0.9600
C23 H23B 0.9600
C23 H23C 0.9600
C24 H24A 0.9600
C24 H24B 0.9600
C24 H24C 0.9600
C25 C26 1.384(12)
C25 Li1 2.776(13)
C25 H25A 0.9700
C25 H25B 0.9700
C26 Li1 2.775(13)
C26 H26A 0.9700
C26 H26B 0.9700
C27 H27A 0.9600
C27 H27B 0.9600
C27 H27C 0.9600
C28 H28A 0.9600
C28 H28B 0.9600
C28 H28C 0.9600
C29 H29A 0.9600
C29 H29B 0.9600
C29 H29C 0.9600
C30 H30A 0.9600
C30 H30B 0.9600
C30 H30C 0.9600
